data_7228908
loop_
_publ_author_name
'Feng, Yan Fang'
'Tang, Qi'
'Luo, Kai Liang'
'Wu, Ji Qing'
'Zhang, Zhong'
'Liang, Yuning'
'Liang, Fu Pei'

_publ_section_title
;
 Controllable assembly of Cu(II) coordination compounds based on a
 flexible zwitterionic benzimidazole-dicarboxylate ligand: Synthesis,
 structural diversity, reversible SCSC transformation and magnetic
 properties
;
_journal_name_full CrystEngComm
_journal_paper_doi 10.1039/C7CE01215B
_journal_year 2017
_chemical_formula_moiety ' C26 H30 Cu2 N4 O10, 2(N O3), 5(H2 O)'
_chemical_formula_sum 'C26 H40 Cu2 N6 O21'
_chemical_formula_weight 899.72
_chemical_name_systematic
; 
 ? 
;
_space_group_IT_number 84
_symmetry_cell_setting tetragonal
_symmetry_space_group_name_Hall '-P 4c'
_symmetry_space_group_name_H-M 'P 42/m'
_atom_sites_solution_hydrogens geom
_atom_sites_solution_primary direct
_atom_sites_solution_secondary difmap
_audit_creation_method SHELXL-97
_audit_update_record
;
2017-05-23 deposited with the CCDC.
2017-08-15 downloaded from the CCDC.
;
_cell_angle_alpha 90.00
_cell_angle_beta 90.00
_cell_angle_gamma 90.00
_cell_formula_units_Z 2
_cell_length_a 11.7389(3)
_cell_length_b 11.7389(3)
_cell_length_c 13.3140(6)
_cell_measurement_reflns_used 1027
_cell_measurement_temperature 296(2)
_cell_measurement_theta_max 28.4685
_cell_measurement_theta_min 2.8860
_cell_volume 1834.69(11)
_computing_cell_refinement SMART
_computing_data_collection 'SMART (Bruker, 2000)'
_computing_data_reduction 'SAINT (Bruker, 2000)'
_computing_molecular_graphics DIAMOND
_computing_publication_material DIAMOND
_computing_structure_refinement SHELXTL
_computing_structure_solution 'SHELXTL (Bruker, 2000)'
_diffrn_ambient_temperature 296(2)
_diffrn_measured_fraction_theta_full 0.998
_diffrn_measured_fraction_theta_max 0.998
_diffrn_measurement_device_type 'Bruker Smart Apex CCD II'
_diffrn_measurement_method 'phi and omega scans'
_diffrn_radiation_monochromator graphite
_diffrn_radiation_source 'fine-focus sealed tube'
_diffrn_radiation_type MoK\a
_diffrn_radiation_wavelength 0.71073
_diffrn_reflns_av_R_equivalents 0.0345
_diffrn_reflns_av_sigmaI/netI 0.0588
_diffrn_reflns_limit_h_max 14
_diffrn_reflns_limit_h_min -5
_diffrn_reflns_limit_k_max 6
_diffrn_reflns_limit_k_min -14
_diffrn_reflns_limit_l_max 7
_diffrn_reflns_limit_l_min -16
_diffrn_reflns_number 3609
_diffrn_reflns_theta_full 25.98
_diffrn_reflns_theta_max 25.98
_diffrn_reflns_theta_min 2.89
_exptl_absorpt_coefficient_mu 1.252
_exptl_absorpt_correction_T_max 1.00000
_exptl_absorpt_correction_T_min 0.75577
_exptl_absorpt_correction_type multi-scan
_exptl_absorpt_process_details 'SADABS(Sheldrick, 1996)'
_exptl_crystal_colour green
_exptl_crystal_density_diffrn 1.629
_exptl_crystal_density_method 'not measured'
_exptl_crystal_description block
_exptl_crystal_F_000 928
_exptl_crystal_size_max 0.37
_exptl_crystal_size_mid 0.28
_exptl_crystal_size_min 0.25
_refine_diff_density_max 0.733
_refine_diff_density_min -0.370
_refine_diff_density_rms 0.098
_refine_ls_extinction_method none
_refine_ls_goodness_of_fit_ref 1.097
_refine_ls_hydrogen_treatment constr
_refine_ls_matrix_type full
_refine_ls_number_parameters 147
_refine_ls_number_reflns 1893
_refine_ls_number_restraints 32
_refine_ls_restrained_S_all 1.149
_refine_ls_R_factor_all 0.0827
_refine_ls_R_factor_gt 0.0615
_refine_ls_shift/su_max 0.000
_refine_ls_shift/su_mean 0.000
_refine_ls_structure_factor_coef Fsqd
_refine_ls_weighting_details 'calc w=1/[\s^2^(Fo^2^)+(0.0900P)^2^+1.6000P] where P=(Fo^2^+2Fc^2^)/3'
_refine_ls_weighting_scheme calc
_refine_ls_wR_factor_gt 0.1713
_refine_ls_wR_factor_ref 0.1860
_reflns_number_gt 1403
_reflns_number_total 1893
_reflns_threshold_expression >2sigma(I)
_cod_data_source_file c7ce01215b2.cif
_cod_data_source_block fyfcomplex9
_cod_depositor_comments
;
The following automatic conversions were performed:

'_symmetry_cell_setting' value 'Tetragonal' changed to 'tetragonal'
according to
/home/data/users/saulius/crontab/automatic-downloads/rss-feeds/RSC/lib/dictionaries/cif_core.dic
dictionary named 'cif_core.dic' version 2.4.2 from 2011-04-26.

Automatic conversion script
Id: cif_fix_values 4973 2017-02-22 13:04:09Z antanas 
;
_cod_database_code 7228908

loop_
_symmetry_equiv_pos_as_xyz
'x, y, z'
'-y, x, z+1/2'
'-x, -y, z'
'y, -x, z+1/2'
'-x, -y, -z'
'y, -x, -z-1/2'
'x, y, -z'
'-y, x, -z-1/2'

loop_
_atom_site_label
_atom_site_type_symbol
_atom_site_fract_x
_atom_site_fract_y
_atom_site_fract_z
_atom_site_U_iso_or_equiv
_atom_site_adp_type
_atom_site_occupancy
_atom_site_symmetry_multiplicity
_atom_site_calc_flag
_atom_site_refinement_flags
C1 C 0.4039(4) 0.2127(4) 0.4475(4) 0.0422(12) Uani 1 1 d .
C2 C 0.4965(5) 0.1769(5) 0.3935(5) 0.0583(16) Uani 1 1 d .
H2 H 0.4964 0.1761 0.3236 0.059(19) Uiso 1 1 calc R
C3 C 0.5889(5) 0.1423(6) 0.4479(5) 0.072(2) Uani 1 1 d .
H3 H 0.6539 0.1181 0.4140 0.08(2) Uiso 1 1 calc R
C4 C 0.2382(6) 0.2773(6) 0.5000 0.0411(17) Uani 1 2 d S
H4 H 0.1646 0.3067 0.5000 0.04(2) Uiso 1 2 calc SR
C5 C 0.2498(5) 0.2484(5) 0.3162(4) 0.0476(14) Uani 1 1 d .
H5A H 0.3054 0.2764 0.2683 0.066(19) Uiso 1 1 calc R
H5B H 0.1822 0.2955 0.3115 0.08(2) Uiso 1 1 calc R
C6 C 0.2197(5) 0.1237(5) 0.2925(4) 0.0474(13) Uani 1 1 d .
H6A H 0.1873 0.1193 0.2256 0.071(19) Uiso 1 1 calc R
H6B H 0.2888 0.0784 0.2932 0.09(2) Uiso 1 1 calc R
C7 C 0.1357(4) 0.0745(5) 0.3675(4) 0.0401(12) Uani 1 1 d .
Cu1 Cu 0.05620(7) -0.09651(7) 0.5000 0.0341(3) Uani 1 2 d S
N1 N 0.2966(4) 0.2540(4) 0.4182(3) 0.0411(10) Uani 1 1 d .
N2 N 0.4826(11) 0.0273(13) 0.1375(11) 0.094(5) Uani 0.50 1 d PDU
O1 O 0.1524(3) -0.0255(3) 0.3963(3) 0.0452(9) Uani 1 1 d .
O2 O 0.0554(3) 0.1385(3) 0.3960(3) 0.0437(9) Uani 1 1 d .
O3 O 0.1320(6) -0.2632(5) 0.5000 0.077(2) Uani 1 2 d S
H3A H 0.1741 -0.2759 0.4493 0.29(9) Uiso 1 1 d R
O4 O 0.5828(10) 0.0365(11) 0.1303(11) 0.229(5) Uani 1 1 d DU
O5 O 0.4484(14) 0.1239(13) 0.1361(12) 0.130(5) Uani 0.50 1 d PDU
O6 O 0.5470(16) 0.6950(18) 0.1070(13) 0.366(10) Uani 1 1 d U
H6C H 0.5306 0.6990 0.1691 0.548 Uiso 1 1 d R
H6D H 0.6194 0.6949 0.1046 0.548 Uiso 1 1 d R
O7 O 0.5000 0.5000 0.2500 0.342(13) Uani 1 4 d SU
H7C H 0.5650 0.5318 0.2473 0.513 Uiso 0.25 1 d PR
H7D H 0.4586 0.5373 0.2092 0.513 Uiso 0.25 1 d PR

loop_
_atom_site_aniso_label
_atom_site_aniso_U_11
_atom_site_aniso_U_22
_atom_site_aniso_U_33
_atom_site_aniso_U_23
_atom_site_aniso_U_13
_atom_site_aniso_U_12
C1 0.030(3) 0.044(3) 0.052(3) 0.002(2) -0.002(2) -0.003(2)
C2 0.041(3) 0.070(4) 0.063(4) -0.004(3) 0.011(3) -0.006(3)
C3 0.034(3) 0.087(5) 0.094(5) -0.003(4) 0.008(3) 0.007(3)
C4 0.028(4) 0.045(4) 0.049(4) 0.000 0.000 0.003(3)
C5 0.044(3) 0.059(4) 0.040(3) 0.014(3) -0.001(2) -0.006(3)
C6 0.046(3) 0.064(4) 0.031(3) 0.001(3) 0.001(2) -0.008(3)
C7 0.036(3) 0.056(3) 0.029(3) -0.004(2) -0.003(2) -0.009(2)
Cu1 0.0274(5) 0.0375(5) 0.0373(5) 0.000 0.000 0.0020(3)
N1 0.035(2) 0.044(2) 0.045(2) 0.002(2) -0.001(2) -0.0039(18)
N2 0.075(8) 0.109(10) 0.099(7) 0.002(7) -0.037(7) -0.031(7)
O1 0.0393(19) 0.051(2) 0.045(2) 0.0011(18) 0.0058(16) 0.0018(16)
O2 0.0361(19) 0.050(2) 0.045(2) 0.0048(17) 0.0054(16) 0.0007(16)
O3 0.068(4) 0.051(4) 0.112(6) 0.000 0.000 0.019(3)
O4 0.186(8) 0.231(9) 0.269(10) -0.019(7) 0.009(7) -0.079(7)
O5 0.147(9) 0.128(8) 0.115(8) -0.014(7) -0.002(7) 0.005(8)
O6 0.327(12) 0.413(13) 0.357(12) 0.016(9) -0.011(9) 0.061(9)
O7 0.337(13) 0.337(13) 0.352(16) 0.000 0.000 0.000

loop_
_atom_type_symbol
_atom_type_description
_atom_type_scat_dispersion_real
_atom_type_scat_dispersion_imag
_atom_type_scat_source
C C 0.0033 0.0016 'International Tables Vol C Tables 4.2.6.8 and 6.1.1.4'
H H 0.0000 0.0000 'International Tables Vol C Tables 4.2.6.8 and 6.1.1.4'
Cu Cu 0.3201 1.2651 'International Tables Vol C Tables 4.2.6.8 and 6.1.1.4'
N N 0.0061 0.0033 'International Tables Vol C Tables 4.2.6.8 and 6.1.1.4'
O O 0.0106 0.0060 'International Tables Vol C Tables 4.2.6.8 and 6.1.1.4'

loop_
_geom_angle_atom_site_label_1
_geom_angle_atom_site_label_2
_geom_angle_atom_site_label_3
_geom_angle
_geom_angle_site_symmetry_1
_geom_angle_site_symmetry_3
C2 C1 C1 121.7(3) . 7_556
C2 C1 N1 132.2(5) . .
C1 C1 N1 106.1(3) 7_556 .
C3 C2 C1 116.3(6) . .
C3 C2 H2 121.9 . .
C1 C2 H2 121.9 . .
C2 C3 C3 122.0(4) . 7_556
C2 C3 H3 119.0 . .
C3 C3 H3 119.0 7_556 .
N1 C4 N1 111.7(6) . 7_556
N1 C4 H4 124.1 . .
N1 C4 H4 124.1 7_556 .
N1 C5 C6 108.6(4) . .
N1 C5 H5A 110.0 . .
C6 C5 H5A 110.0 . .
N1 C5 H5B 110.0 . .
C6 C5 H5B 110.0 . .
H5A C5 H5B 108.4 . .
C7 C6 C5 112.1(5) . .
C7 C6 H6A 109.2 . .
C5 C6 H6A 109.2 . .
C7 C6 H6B 109.2 . .
C5 C6 H6B 109.2 . .
H6A C6 H6B 107.9 . .
O1 C7 O2 125.6(5) . .
O1 C7 C6 117.2(5) . .
O2 C7 C6 117.2(5) . .
O1 Cu1 O1 89.1(2) 7_556 .
O1 Cu1 O2 168.76(16) 7_556 3
O1 Cu1 O2 89.69(15) . 3
O1 Cu1 O2 89.69(15) 7_556 5_556
O1 Cu1 O2 168.76(16) . 5_556
O2 Cu1 O2 89.3(2) 3 5_556
O1 Cu1 O3 98.50(18) 7_556 .
O1 Cu1 O3 98.50(18) . .
O2 Cu1 O3 92.73(18) 3 .
O2 Cu1 O3 92.73(18) 5_556 .
O1 Cu1 Cu1 85.57(11) 7_556 5_556
O1 Cu1 Cu1 85.57(11) . 5_556
O2 Cu1 Cu1 83.19(11) 3 5_556
O2 Cu1 Cu1 83.19(11) 5_556 5_556
O3 Cu1 Cu1 174.2(2) . 5_556
C4 N1 C1 108.0(5) . .
C4 N1 C5 125.5(5) . .
C1 N1 C5 125.3(5) . .
N2 N2 O4 78(2) 3_655 3_655
N2 N2 O4 62.8(17) 3_655 .
O4 N2 O4 139.8(17) 3_655 .
N2 N2 O5 167(3) 3_655 .
O4 N2 O5 114.6(18) 3_655 .
O4 N2 O5 104.1(15) . .
C7 O1 Cu1 121.5(3) . .
C7 O2 Cu1 124.0(3) . 5_556
Cu1 O3 H3A 113.7 . .
H6C O6 H6D 105.2 . .
H7C O7 H7D 105.1 . .

loop_
_geom_bond_atom_site_label_1
_geom_bond_atom_site_label_2
_geom_bond_distance
_geom_bond_site_symmetry_2
C1 C2 1.370(7) .
C1 C1 1.399(10) 7_556
C1 N1 1.404(6) .
C2 C3 1.367(9) .
C2 H2 0.9300 .
C3 C3 1.388(14) 7_556
C3 H3 0.9300 .
C4 N1 1.316(6) .
C4 N1 1.316(6) 7_556
C4 H4 0.9300 .
C5 N1 1.466(7) .
C5 C6 1.538(8) .
C5 H5A 0.9700 .
C5 H5B 0.9700 .
C6 C7 1.517(7) .
C6 H6A 0.9700 .
C6 H6B 0.9700 .
C7 O1 1.251(6) .
C7 O2 1.264(6) .
Cu1 O1 1.969(4) 7_556
Cu1 O1 1.969(4) .
Cu1 O2 1.969(3) 3
Cu1 O2 1.969(3) 5_556
Cu1 O3 2.149(6) .
Cu1 Cu1 2.6221(16) 5_556
N2 N2 0.76(3) 3_655
N2 O4 1.076(17) 3_655
N2 O4 1.184(10) .
N2 O5 1.203(10) .
O2 Cu1 1.969(3) 5_556
O3 H3A 0.8501 .
O4 N2 1.076(17) 3_655
O6 H6C 0.8502 .
O6 H6D 0.8504 .
O7 H7C 0.8500 .
O7 H7D 0.8503 .

loop_
_geom_hbond_atom_site_label_D
_geom_hbond_atom_site_label_H
_geom_hbond_atom_site_label_A
_geom_hbond_distance_DH
_geom_hbond_distance_HA
_geom_hbond_distance_DA
_geom_hbond_angle_DHA
_geom_hbond_site_symmetry_A
O3 H3A O5 0.85 2.40 2.833(16) 112.5 6_556
O6 H6C O7 0.85 2.60 3.03(2) 112.6 .

loop_
_geom_torsion_atom_site_label_1
_geom_torsion_atom_site_label_2
_geom_torsion_atom_site_label_3
_geom_torsion_atom_site_label_4
_geom_torsion
_geom_torsion_site_symmetry_1
_geom_torsion_site_symmetry_4
C1 C1 C2 C3 -0.7(7) 7_556 .
N1 C1 C2 C3 179.5(6) . .
C1 C2 C3 C3 0.7(7) . 7_556
N1 C5 C6 C7 57.8(6) . .
C5 C6 C7 O1 -139.1(5) . .
C5 C6 C7 O2 40.4(7) . .
N1 C4 N1 C1 -0.7(8) 7_556 .
N1 C4 N1 C5 167.2(4) 7_556 .
C2 C1 N1 C4 -179.7(6) . .
C1 C1 N1 C4 0.4(5) 7_556 .
C2 C1 N1 C5 12.3(9) . .
C1 C1 N1 C5 -167.5(4) 7_556 .
C6 C5 N1 C4 -94.7(7) . .
C6 C5 N1 C1 71.2(6) . .
O2 C7 O1 Cu1 -3.5(7) . .
C6 C7 O1 Cu1 175.8(3) . .
O1 Cu1 O1 C7 -84.3(4) 7_556 .
O2 Cu1 O1 C7 84.5(4) 3 .
O2 Cu1 O1 C7 -0.5(10) 5_556 .
O3 Cu1 O1 C7 177.2(4) . .
Cu1 Cu1 O1 C7 1.3(4) 5_556 .
O1 C7 O2 Cu1 4.1(7) . 5_556
C6 C7 O2 Cu1 -175.3(3) . 5_556
O4 N2 O4 N2 -16(4) 3_655 3_655
O5 N2 O4 N2 179.7(10) . 3_655
